data_9014633
loop_
_publ_author_name
'Hatert, F.'
'Baijot, M.'
'Philippo, S.'
'Wouters, J.'

_publ_section_title
;
 Qingheiite-(Fe2+), Na2Fe2+MgAl(PO4)3, a new phosphate mineral
 from the Sebastiao Cristino pegmatite, Minas Gerais, Brazil
;
_journal_name_full 'European Journal of Mineralogy'
_journal_page_first 459
_journal_page_last 467
_journal_paper_doi 10.1127/0935-1221/2010/0022-2030
_journal_volume 22
_journal_year 2010
_chemical_compound_source 'the Sebastiao Cristino pegmatite, Minas Gerais, Brazil'
_chemical_formula_sum 'Al1.85 Fe2.958 Mg0.928 Mn Na2.362 O24 P6'
_chemical_name_mineral Qingheiite-(Fe2+)
_space_group_IT_number 14
_symmetry_space_group_name_Hall '-P 2yn'
_symmetry_space_group_name_H-M 'P 1 21/n 1'
_cell_angle_alpha 90
_cell_angle_beta 114.43
_cell_angle_gamma 90
_cell_length_a 11.910
_cell_length_b 12.383
_cell_length_c 6.372
_cell_formula_units_Z 2
_cell_volume 855.614
_database_code_amcsd 0018317
_exptl_crystal_density_diffrn 3.558
_cod_original_formula_sum 'Na2.362 Mn Fe2.958 Al1.85 Mg.928 P6 O24'
_cod_database_code 9014633

loop_
_space_group_symop_operation_xyz
x,y,z
1/2+x,1/2-y,1/2+z
1/2-x,1/2+y,1/2-z
-x,-y,-z

loop_
_atom_site_label
_atom_site_fract_x
_atom_site_fract_y
_atom_site_fract_z
_atom_site_occupancy
_atom_site_U_iso_or_equiv
NaX(2) 0.00050 -0.01720 0.24830 0.57300 0.03170
MnX(1a) 0.50000 0.00000 0.00000 1.00000 0.01100
NaX(1b) 0.50000 0.00000 0.50000 0.95200 0.02060
FeM(1) 0.00083 0.26084 0.26527 0.86800 0.00990
NaM(1) 0.00083 0.26084 0.26527 0.13200 0.00990
AlM(2a) 0.28215 -0.33551 0.36006 0.92500 0.00750
FeM(2a) 0.28215 -0.33551 0.36006 0.07500 0.00750
FeM(2b) 0.22407 -0.14767 0.62912 0.53600 0.00770
MgM(2b) 0.22407 -0.14767 0.62912 0.46400 0.00770
P(1) 0.00633 -0.28560 0.23900 1.00000 0.00710
P(2a) 0.23910 -0.09798 0.11758 1.00000 0.00800
P(2b) 0.24058 0.11455 0.64754 1.00000 0.00770
O(1a) 0.44940 -0.28280 0.51560 1.00000 0.01090
O(1b) 0.45500 -0.71090 0.05080 1.00000 0.01000
O(2a) 0.11070 -0.35110 0.22000 1.00000 0.01360
O(2b) 0.08280 -0.62770 0.74350 1.00000 0.01210
O(3a) 0.31890 -0.32640 0.08730 1.00000 0.01170
O(3b) 0.33950 -0.65480 0.61300 1.00000 0.01180
O(4a) 0.12570 0.41180 0.35130 1.00000 0.01160
O(4b) 0.11890 -0.39980 0.77630 1.00000 0.01110
O(5a) 0.23680 -0.16760 0.31660 1.00000 0.01340
O(5b) 0.22260 -0.81480 0.83120 1.00000 0.01110
O(6a) 0.31690 -0.48650 0.38110 1.00000 0.01590
O(6b) 0.32240 -0.49380 0.87760 1.00000 0.01510

loop_
_cod_related_entry_id
_cod_related_entry_database
_cod_related_entry_code
1 AMCSD 0018317
